data_7213507
loop_
_publ_author_name
'Peggion, Cristina'
'Barazza, Alessandra'
'Formaggio, Fernando'
'Crisma, Marco'
'Toniolo, Claudio'
'Villa, Marzia'
'Tomasini, Claudia'
'Mayrhofer, Herbert'
'P\"ochlauer, Peter'
'Kaptein, Bernard'
'Broxterman, Quirinus B.'

_publ_section_title
;
 (\aMe)Hyv: chemo-enzymatic synthesis, and preparation and preferred
 conformation of model depsipeptidesElectronic supplementary information
 (ESI) available: analytical data. See
 http://www.rsc.org/suppdata/p2/b1/b107691b/
;
_journal_issue 3
_journal_name_full 'Journal of the Chemical Society, Perkin Transactions 2'
_journal_page_first 644
_journal_paper_doi 10.1039/b107691b
_journal_year 2002
_chemical_formula_sum 'C12 H23 N O4'
_chemical_formula_weight 245.31
_chemical_melting_point 346.0(10)
_chemical_name_common H-L-(\aMe)Hyv-L-Val-OMe
_chemical_name_systematic
; 
 ? 
;
_space_group_IT_number 4
_symmetry_cell_setting monoclinic
_symmetry_space_group_name_Hall 'P 2yb'
_symmetry_space_group_name_H-M 'P 1 21 1'
_atom_sites_solution_hydrogens geom
_atom_sites_solution_primary direct
_atom_sites_solution_secondary difmap
_audit_creation_method SHELXL-97
_cell_angle_alpha 90.00
_cell_angle_beta 100.64(3)
_cell_angle_gamma 90.00
_cell_formula_units_Z 2
_cell_length_a 5.900(2)
_cell_length_b 10.151(3)
_cell_length_c 12.088(3)
_cell_measurement_reflns_used 48
_cell_measurement_temperature 293(2)
_cell_measurement_theta_max 24
_cell_measurement_theta_min 12
_cell_volume 711.5(4)
_computing_molecular_graphics 'ORTEP3 for Windows (Farrugia, 1997)'
_computing_structure_refinement 'SHELXL-97 (Sheldrick, 1997)'
_computing_structure_solution 'SHELXS-97 (Sheldrick, 1990)'
_diffrn_ambient_temperature 293(2)
_diffrn_measured_fraction_theta_full 0.998
_diffrn_measured_fraction_theta_max 0.998
_diffrn_measurement_device_type 'Philips PW1100 diffractometer'
_diffrn_measurement_method '\q-2\q scans'
_diffrn_radiation_monochromator graphite
_diffrn_radiation_source 'fine-focus sealed tube'
_diffrn_radiation_type CuK\a
_diffrn_radiation_wavelength 1.54178
_diffrn_reflns_av_R_equivalents 0.0138
_diffrn_reflns_av_sigmaI/netI 0.0069
_diffrn_reflns_limit_h_max 6
_diffrn_reflns_limit_h_min -6
_diffrn_reflns_limit_k_max 11
_diffrn_reflns_limit_k_min 0
_diffrn_reflns_limit_l_max 13
_diffrn_reflns_limit_l_min 0
_diffrn_reflns_number 1179
_diffrn_reflns_theta_full 60.01
_diffrn_reflns_theta_max 60.01
_diffrn_reflns_theta_min 3.72
_diffrn_standards_decay_% none
_diffrn_standards_interval_count 50
_diffrn_standards_number 3
_exptl_absorpt_coefficient_mu 0.698
_exptl_absorpt_correction_type 'not carried out'
_exptl_crystal_colour colourless
_exptl_crystal_density_diffrn 1.145
_exptl_crystal_density_method 'not measured'
_exptl_crystal_description prism
_exptl_crystal_F_000 268
_exptl_crystal_size_max 0.40
_exptl_crystal_size_mid 0.30
_exptl_crystal_size_min 0.30
_refine_diff_density_max 0.189
_refine_diff_density_min -0.163
_refine_diff_density_rms 0.046
_refine_ls_abs_structure_details 'Flack H D (1983), Acta Cryst. A39, 876-881'
_refine_ls_abs_structure_Flack 0.0(4)
_refine_ls_extinction_coef 0.025(4)
_refine_ls_extinction_expression Fc^*^=kFc[1+0.001xFc^2^\l^3^/sin(2\q)]^-1/4^
_refine_ls_extinction_method SHELXL
_refine_ls_goodness_of_fit_ref 1.094
_refine_ls_hydrogen_treatment mixed
_refine_ls_matrix_type fullcycle
_refine_ls_number_parameters 155
_refine_ls_number_reflns 1126
_refine_ls_number_restraints 1
_refine_ls_restrained_S_all 1.094
_refine_ls_R_factor_all 0.0436
_refine_ls_R_factor_gt 0.0429
_refine_ls_shift/su_max 0.311
_refine_ls_shift/su_mean 0.073
_refine_ls_structure_factor_coef Fsqd
_refine_ls_weighting_details 'calc w=1/[\s^2^(Fo^2^)+(0.0848P)^2^+0.0735P] where P=(Fo^2^+2Fc^2^)/3'
_refine_ls_weighting_scheme calc
_refine_ls_wR_factor_gt 0.1149
_refine_ls_wR_factor_ref 0.1158
_reflns_number_gt 1095
_reflns_number_total 1126
_reflns_threshold_expression >2sigma(I)
_cod_data_source_file b107691bsup1.cif
_cod_data_source_block ctf86
_cod_depositor_comments
;
The following automatic conversions were performed:

'_chemical_melting_point' value '345-347' was changed to '346.0(10)'
- the average value was taken and precision was
estimated.

'_symmetry_cell_setting' value 'Monoclinic' changed to
'monoclinic' according to
/home/saulius/struct/CIF-dictionaries/cif_core.dic dictionary named
'cif_core.dic' version 2.4.2 from 2011-04-26.

Automatic conversion script
Id: cif_fix_values 1891 2012-01-12 08:04:46Z andrius 
;
_cod_original_sg_symbol_H-M P2(1)
_cod_database_code 7213507

loop_
_symmetry_equiv_pos_as_xyz
'x, y, z'
'-x, y+1/2, -z'

loop_
_atom_site_label
_atom_site_type_symbol
_atom_site_fract_x
_atom_site_fract_y
_atom_site_fract_z
_atom_site_U_iso_or_equiv
_atom_site_adp_type
_atom_site_occupancy
_atom_site_symmetry_multiplicity
_atom_site_calc_flag
_atom_site_refinement_flags
O01 O 0.7098(3) 0.8867(2) 0.75309(14) 0.0542(6) Uani 1 1 d .
H01 H 0.8452 0.8759 0.7825 0.081 Uiso 1 1 calc R
C1A C 0.5729(4) 0.8991(3) 0.8386(2) 0.0460(6) Uani 1 1 d .
C1B1 C 0.5393(5) 1.0452(3) 0.8645(2) 0.0549(7) Uani 1 1 d .
H1B1 H 0.4448 1.0487 0.9231 0.066 Uiso 1 1 calc R
C1G1 C 0.7668(6) 1.1124(4) 0.9114(3) 0.0717(9) Uani 1 1 d .
H1G1 H 0.8643 1.1105 0.8560 0.108 Uiso 1 1 calc R
H1G2 H 0.8414 1.0669 0.9778 0.108 Uiso 1 1 calc R
H1G3 H 0.7385 1.2021 0.9299 0.108 Uiso 1 1 calc R
C1G2 C 0.4101(7) 1.1197(4) 0.7636(4) 0.0819(11) Uani 1 1 d .
H1G4 H 0.4986 1.1189 0.7045 0.123 Uiso 1 1 calc R
H1G5 H 0.3864 1.2091 0.7848 0.123 Uiso 1 1 calc R
H1G6 H 0.2636 1.0784 0.7376 0.123 Uiso 1 1 calc R
C1B2 C 0.6761(5) 0.8197(4) 0.9422(2) 0.0612(8) Uani 1 1 d .
H1B2 H 0.6809 0.7283 0.9224 0.092 Uiso 1 1 calc R
H1B3 H 0.5829 0.8303 0.9988 0.092 Uiso 1 1 calc R
H1B4 H 0.8297 0.8503 0.9708 0.092 Uiso 1 1 calc R
C1 C 0.3385(4) 0.8369(3) 0.7913(2) 0.0475(7) Uani 1 1 d .
O1 O 0.1742(3) 0.8509(3) 0.83974(17) 0.0674(7) Uani 1 1 d .
N2 N 0.3270(3) 0.7634(3) 0.69939(19) 0.0546(6) Uani 1 1 d .
H2 H 0.4442 0.7600 0.6664 0.066 Uiso 1 1 calc R
C2A C 0.1214(4) 0.6890(3) 0.6535(2) 0.0538(7) Uani 1 1 d .
H2A H -0.0107 0.7491 0.6453 0.065 Uiso 1 1 calc R
C2B C 0.1325(5) 0.6322(4) 0.5364(2) 0.0605(8) Uani 1 1 d .
H2B H -0.0102 0.5823 0.5123 0.073 Uiso 1 1 calc R
C2G1 C 0.3303(7) 0.5365(5) 0.5365(3) 0.0823(11) Uani 1 1 d .
H2G1 H 0.3216 0.5006 0.4623 0.124 Uiso 1 1 calc R
H2G2 H 0.3201 0.4664 0.5886 0.124 Uiso 1 1 calc R
H2G3 H 0.4743 0.5819 0.5585 0.124 Uiso 1 1 calc R
C2G2 C 0.1337(8) 0.7404(5) 0.4517(3) 0.0947(13) Uani 1 1 d .
H2G4 H 0.2773 0.7872 0.4685 0.142 Uiso 1 1 calc R
H2G5 H 0.0088 0.8000 0.4548 0.142 Uiso 1 1 calc R
H2G6 H 0.1159 0.7030 0.3776 0.142 Uiso 1 1 calc R
C2 C 0.0839(4) 0.5807(3) 0.7349(2) 0.0537(7) Uani 1 1 d .
O2 O 0.2305(4) 0.5245(3) 0.7975(2) 0.0852(8) Uani 1 1 d .
OT O -0.1402(3) 0.5552(3) 0.72502(18) 0.0681(6) Uani 1 1 d .
CT C -0.2003(6) 0.4526(4) 0.7980(3) 0.0794(11) Uani 1 1 d .
HT1 H -0.1357 0.3704 0.7798 0.119 Uiso 1 1 calc R
HT2 H -0.3650 0.4449 0.7874 0.119 Uiso 1 1 calc R
HT3 H -0.1399 0.4748 0.8750 0.119 Uiso 1 1 calc R

loop_
_atom_site_aniso_label
_atom_site_aniso_U_11
_atom_site_aniso_U_22
_atom_site_aniso_U_33
_atom_site_aniso_U_23
_atom_site_aniso_U_13
_atom_site_aniso_U_12
O01 0.0357(9) 0.0739(13) 0.0553(10) -0.0092(10) 0.0148(7) -0.0053(9)
C1A 0.0337(12) 0.0588(16) 0.0465(12) -0.0038(13) 0.0100(10) -0.0043(12)
C1B1 0.0493(14) 0.0618(16) 0.0567(15) -0.0048(14) 0.0177(12) -0.0028(13)
C1G1 0.071(2) 0.0638(19) 0.079(2) -0.0118(18) 0.0120(17) -0.0155(17)
C1G2 0.076(2) 0.068(2) 0.100(3) 0.013(2) 0.011(2) 0.0136(19)
C1B2 0.0500(15) 0.0701(19) 0.0615(17) 0.0067(16) 0.0051(13) -0.0045(14)
C1 0.0346(12) 0.0570(16) 0.0510(13) -0.0052(12) 0.0080(11) -0.0016(12)
O1 0.0354(10) 0.0987(18) 0.0703(12) -0.0187(12) 0.0157(8) -0.0072(11)
N2 0.0397(11) 0.0683(16) 0.0570(12) -0.0126(13) 0.0120(9) -0.0083(12)
C2A 0.0397(14) 0.0618(17) 0.0579(15) -0.0070(14) 0.0040(11) -0.0059(13)
C2B 0.0545(16) 0.0684(18) 0.0546(16) -0.0047(14) -0.0003(13) -0.0096(14)
C2G1 0.083(2) 0.095(3) 0.0686(18) -0.018(2) 0.0145(16) 0.002(2)
C2G2 0.112(3) 0.105(3) 0.064(2) 0.009(2) 0.006(2) -0.014(3)
C2 0.0407(13) 0.0652(18) 0.0538(14) -0.0073(14) 0.0050(11) -0.0046(13)
O2 0.0535(12) 0.115(2) 0.0847(15) 0.0300(16) 0.0068(11) 0.0081(14)
OT 0.0458(11) 0.0753(15) 0.0803(13) 0.0085(12) 0.0044(9) -0.0133(11)
CT 0.066(2) 0.081(2) 0.091(2) 0.008(2) 0.0152(17) -0.0197(19)

loop_
_atom_type_symbol
_atom_type_description
_atom_type_scat_dispersion_real
_atom_type_scat_dispersion_imag
_atom_type_scat_source
C C 0.0181 0.0091 'International Tables Vol C Tables 4.2.6.8 and 6.1.1.4'
H H 0.0000 0.0000 'International Tables Vol C Tables 4.2.6.8 and 6.1.1.4'
N N 0.0311 0.0180 'International Tables Vol C Tables 4.2.6.8 and 6.1.1.4'
O O 0.0492 0.0322 'International Tables Vol C Tables 4.2.6.8 and 6.1.1.4'

loop_
_geom_angle_atom_site_label_1
_geom_angle_atom_site_label_2
_geom_angle_atom_site_label_3
_geom_angle
O01 C1A C1B2 110.8(2)
O01 C1A C1 106.56(19)
C1B2 C1A C1 106.6(2)
O01 C1A C1B1 110.1(2)
C1B2 C1A C1B1 113.1(2)
C1 C1A C1B1 109.4(2)
C1G2 C1B1 C1G1 110.7(3)
C1G2 C1B1 C1A 112.5(3)
C1G1 C1B1 C1A 111.8(2)
O1 C1 N2 122.6(2)
O1 C1 C1A 120.8(2)
N2 C1 C1A 116.5(2)
C1 N2 C2A 121.5(2)
N2 C2A C2 109.9(2)
N2 C2A C2B 111.8(2)
C2 C2A C2B 111.2(2)
C2G2 C2B C2G1 111.6(3)
C2G2 C2B C2A 111.1(3)
C2G1 C2B C2A 113.7(3)
O2 C2 OT 124.0(3)
O2 C2 C2A 125.9(3)
OT C2 C2A 110.1(2)
C2 OT CT 115.8(3)

loop_
_geom_bond_atom_site_label_1
_geom_bond_atom_site_label_2
_geom_bond_distance
O01 C1A 1.430(3)
C1A C1B2 1.519(4)
C1A C1 1.531(3)
C1A C1B1 1.536(4)
C1B1 C1G2 1.516(5)
C1B1 C1G1 1.519(4)
C1 O1 1.230(3)
C1 N2 1.329(4)
N2 C2A 1.450(3)
C2A C2 1.518(4)
C2A C2B 1.540(4)
C2B C2G2 1.502(5)
C2B C2G1 1.519(5)
C2 O2 1.185(4)
C2 OT 1.330(3)
OT CT 1.450(4)

loop_
_geom_hbond_atom_site_label_D
_geom_hbond_atom_site_label_H
_geom_hbond_atom_site_label_A
_geom_hbond_distance_DH
_geom_hbond_distance_HA
_geom_hbond_distance_DA
_geom_hbond_angle_DHA
_geom_hbond_site_symmetry_A
O01 H01 O1 0.82 1.95 2.771(3) 175.1 1_655

loop_
_geom_torsion_atom_site_label_1
_geom_torsion_atom_site_label_2
_geom_torsion_atom_site_label_3
_geom_torsion_atom_site_label_4
_geom_torsion
_geom_torsion_publ_flag
O01 C1A C1B1 C1G2 62.4(3) y
C1B2 C1A C1B1 C1G2 -173.1(3) ?
C1 C1A C1B1 C1G2 -54.4(3) ?
O01 C1A C1B1 C1G1 -62.9(3) y
C1B2 C1A C1B1 C1G1 61.6(3) ?
C1 C1A C1B1 C1G1 -179.7(2) ?
O01 C1A C1 O1 -169.0(3) ?
C1B2 C1A C1 O1 72.6(3) ?
C1B1 C1A C1 O1 -50.0(3) ?
O01 C1A C1 N2 13.9(3) y
C1B2 C1A C1 N2 -104.4(3) ?
C1B1 C1A C1 N2 133.0(3) ?
O1 C1 N2 C2A -3.2(4) ?
C1A C1 N2 C2A 173.7(2) y
C1 N2 C2A C2 -66.3(4) y
C1 N2 C2A C2B 169.7(3) ?
N2 C2A C2B C2G2 -65.3(4) y
C2 C2A C2B C2G2 171.5(3) ?
N2 C2A C2B C2G1 61.6(4) ?
C2 C2A C2B C2G1 -61.7(3) y
N2 C2A C2 O2 -31.0(4) ?
C2B C2A C2 O2 93.4(4) ?
N2 C2A C2 OT 150.2(2) y
C2B C2A C2 OT -85.5(3) ?
O2 C2 OT CT 0.8(5) ?
C2A C2 OT CT 179.7(3) y
